data_4067408
loop_
_publ_author_name
'Bode, Maren'
'Schnakenburg, Gregor'
'Daniels, J\"org'
'Marinetti, Angela'
'Streubel, Rainer'

_publ_section_title
;
 Partial Ring-Opening and Rearrangement Reactions of P,C-Cages to Yield
 Unusual Phosphinous Acids Stabilized by Pentacarbonyltungsten
;
_journal_issue 3
_journal_name_full Organometallics
_journal_page_first 656
_journal_paper_doi 10.1021/om9009334
_journal_volume 29
_journal_year 2010
_chemical_formula_moiety 'C26 H25 O7 P W'
_chemical_formula_sum 'C26 H25 O7 P W'
_chemical_formula_weight 664.28
_space_group_IT_number 15
_symmetry_cell_setting monoclinic
_symmetry_space_group_name_Hall '-C 2yc'
_symmetry_space_group_name_H-M 'C 1 2/c 1'
_atom_sites_solution_hydrogens geom
_atom_sites_solution_primary direct
_atom_sites_solution_secondary difmap
_cell_angle_alpha 90.00
_cell_angle_beta 120.6280(13)
_cell_angle_gamma 90.00
_cell_formula_units_Z 8
_cell_length_a 32.9185(12)
_cell_length_b 8.9633(2)
_cell_length_c 20.9422(8)
_cell_measurement_reflns_used 16461
_cell_measurement_temperature 123(2)
_cell_measurement_theta_max 30.034
_cell_measurement_theta_min 0.998
_cell_volume 5317.1(3)
_diffrn_ambient_temperature 123(2)
_diffrn_detector_area_resol_mean 9
_diffrn_measured_fraction_theta_full 0.987
_diffrn_measured_fraction_theta_max 0.987
_diffrn_measurement_device_type KappaCCD
_diffrn_measurement_method 'CCD rotation images, thick slices'
_diffrn_radiation_monochromator graphite
_diffrn_radiation_source 'fine-focus sealed tube'
_diffrn_radiation_type MoK\a
_diffrn_radiation_wavelength 0.71073
_diffrn_reflns_av_R_equivalents 0.0545
_diffrn_reflns_av_sigmaI/netI 0.0556
_diffrn_reflns_limit_h_max 44
_diffrn_reflns_limit_h_min -43
_diffrn_reflns_limit_k_max 12
_diffrn_reflns_limit_k_min -9
_diffrn_reflns_limit_l_max 27
_diffrn_reflns_limit_l_min -28
_diffrn_reflns_number 22141
_diffrn_reflns_theta_full 29.00
_diffrn_reflns_theta_max 29.00
_diffrn_reflns_theta_min 3.02
_exptl_absorpt_coefficient_mu 4.446
_exptl_absorpt_correction_T_max 0.42467
_exptl_absorpt_correction_T_min 0.24781
_exptl_absorpt_correction_type multi-scan
_exptl_absorpt_process_details
;
R.H. Blessing, Acta Cryst. (1995), A51, 33-38
;
_exptl_crystal_colour 'light yellowish'
_exptl_crystal_density_diffrn 1.660
_exptl_crystal_density_method 'not measured'
_exptl_crystal_description 'rhombic plate'
_exptl_crystal_F_000 2608
_exptl_crystal_size_max 0.56
_exptl_crystal_size_mid 0.32
_exptl_crystal_size_min 0.16
_refine_diff_density_max 1.681
_refine_diff_density_min -2.143
_refine_diff_density_rms 0.124
_refine_ls_extinction_method none
_refine_ls_goodness_of_fit_ref 0.938
_refine_ls_hydrogen_treatment constr
_refine_ls_matrix_type full
_refine_ls_number_parameters 331
_refine_ls_number_reflns 6972
_refine_ls_number_restraints 6
_refine_ls_restrained_S_all 0.938
_refine_ls_R_factor_all 0.0482
_refine_ls_R_factor_gt 0.0296
_refine_ls_shift/su_max 0.001
_refine_ls_shift/su_mean 0.000
_refine_ls_structure_factor_coef Fsqd
_refine_ls_weighting_details 'calc w=1/[\s^2^(Fo^2^)+(0.0253P)^2^+0.0000P] where P=(Fo^2^+2Fc^2^)/3'
_refine_ls_weighting_scheme calc
_refine_ls_wR_factor_gt 0.0611
_refine_ls_wR_factor_ref 0.0657
_reflns_number_gt 5143
_reflns_number_total 6972
_reflns_threshold_expression >2sigma(I)
_cod_data_source_file om9009334_si_002.cif
_cod_data_source_block greg266
_cod_depositor_comments
;
The following automatic conversions were performed:

'_symmetry_cell_setting' value 'Monoclinic' changed to 'monoclinic'
according to /home/saulius/struct/CIF-dictionaries/cif_core.dic
dictionary named 'cif_core.dic' version 2.4.1 from
2010-06-29.

'_exptl_absorpt_correction_type' value 'Multi-Scan'
changed to 'multi-scan' according to
/home/saulius/struct/CIF-dictionaries/cif_core.dic dictionary named
'cif_core.dic' version 2.4.1 from 2010-06-29.

Automatic conversion script
Id: cif_fix_values 1715 2011-07-08 13:25:40Z adriana 
;
_cod_original_sg_symbol_H-M 'C 2/c'
_cod_database_code 4067408

loop_
_symmetry_equiv_pos_as_xyz
'x, y, z'
'-x, y, -z+1/2'
'x+1/2, y+1/2, z'
'-x+1/2, y+1/2, -z+1/2'
'-x, -y, -z'
'x, -y, z-1/2'
'-x+1/2, -y+1/2, -z'
'x+1/2, -y+1/2, z-1/2'

loop_
_atom_site_label
_atom_site_type_symbol
_atom_site_fract_x
_atom_site_fract_y
_atom_site_fract_z
_atom_site_U_iso_or_equiv
_atom_site_adp_type
_atom_site_occupancy
_atom_site_symmetry_multiplicity
_atom_site_calc_flag
_atom_site_refinement_flags
_atom_site_disorder_assembly
_atom_site_disorder_group
C1 C 0.06237(12) 0.2867(3) -0.08925(18) 0.0257(7) Uani 1 1 d . . .
C2 C 0.08236(12) 0.1383(3) -0.10169(19) 0.0290(8) Uani 1 1 d . . .
C3 C 0.12410(11) 0.1391(3) -0.01848(18) 0.0221(7) Uani 1 1 d . . .
C4 C 0.13822(12) 0.3073(3) -0.00550(18) 0.0234(7) Uani 1 1 d . . .
C5 C 0.10430(12) 0.3846(3) -0.08009(19) 0.0273(8) Uani 1 1 d . . .
C6 C 0.11294(14) 0.3275(4) -0.1400(2) 0.0370(9) Uani 1 1 d . . .
C7 C 0.10039(13) 0.1838(4) -0.1523(2) 0.0369(9) Uani 1 1 d . . .
C8 C 0.01230(12) 0.3331(4) -0.1408(2) 0.0358(9) Uani 1 1 d . . .
H8A H -0.0091 0.2576 -0.1403 0.054 Uiso 1 1 calc R . .
H8B H 0.0068 0.3429 -0.1912 0.054 Uiso 1 1 calc R . .
H8C H 0.0064 0.4291 -0.1246 0.054 Uiso 1 1 calc R . .
C9 C 0.05177(13) 0.0014(3) -0.1206(2) 0.0399(9) Uani 1 1 d . . .
H9C H 0.0695 -0.0862 -0.1208 0.060 Uiso 1 1 calc R . .
H9B H 0.0236 0.0137 -0.1698 0.060 Uiso 1 1 calc R . .
H9A H 0.0423 -0.0123 -0.0836 0.060 Uiso 1 1 calc R . .
C10 C 0.15922(12) 0.0175(3) 0.01652(19) 0.0253(7) Uani 1 1 d . . .
C11 C 0.15275(12) -0.0973(3) 0.0547(2) 0.0317(8) Uani 1 1 d . . .
H11A H 0.1261 -0.0963 0.0610 0.038 Uiso 1 1 calc R . .
C12 C 0.18478(14) -0.2135(3) 0.0836(2) 0.0400(10) Uani 1 1 d . . .
H12A H 0.1796 -0.2927 0.1088 0.048 Uiso 1 1 calc R . .
C13 C 0.22420(14) -0.2154(3) 0.0763(2) 0.0429(10) Uani 1 1 d . . .
H13A H 0.2464 -0.2945 0.0972 0.051 Uiso 1 1 calc R . .
C14 C 0.23102(13) -0.1016(3) 0.0386(2) 0.0423(10) Uani 1 1 d . . .
H14A H 0.2579 -0.1027 0.0331 0.051 Uiso 1 1 calc R . .
C15 C 0.19907(13) 0.0138(3) 0.0087(2) 0.0339(9) Uani 1 1 d . . .
H15A H 0.2041 0.0916 -0.0174 0.041 Uiso 1 1 calc R . .
C16 C 0.18700(13) 0.3524(3) 0.0441(2) 0.0358(9) Uani 1 1 d . A .
C17 C 0.2574(2) 0.3264(7) 0.1578(4) 0.057(2) Uani 0.739(12) 1 d PU A 1
H17A H 0.2716 0.2886 0.1291 0.068 Uiso 0.739(12) 1 calc PR A 1
H17B H 0.2658 0.4331 0.1693 0.068 Uiso 0.739(12) 1 calc PR A 1
C17S C 0.2427(5) 0.3652(17) 0.1862(10) 0.042(4) Uani 0.261(12) 1 d PU A 2
H17C H 0.2590 0.4501 0.1786 0.050 Uiso 0.261(12) 1 calc PR A 2
H17D H 0.2298 0.3991 0.2173 0.050 Uiso 0.261(12) 1 calc PR A 2
C18 C 0.2729(2) 0.2499(7) 0.2190(5) 0.134(3) Uani 0.739(12) 1 d P A 1
H18A H 0.2557 0.2798 0.2438 0.201 Uiso 0.739(12) 1 calc PR A 1
H18B H 0.3067 0.2693 0.2520 0.201 Uiso 0.739(12) 1 calc PR A 1
H18C H 0.2680 0.1432 0.2073 0.201 Uiso 0.739(12) 1 calc PR A 1
C18S C 0.2729(2) 0.2499(7) 0.2190(5) 0.134(3) Uani 0.261(12) 1 d P A 2
H18D H 0.2549 0.1578 0.2114 0.201 Uiso 0.261(12) 1 calc PR A 2
H18E H 0.2928 0.2694 0.2723 0.201 Uiso 0.261(12) 1 calc PR A 2
H18F H 0.2929 0.2390 0.1972 0.201 Uiso 0.261(12) 1 calc PR A 2
C19 C 0.10000(13) 0.5517(3) -0.0744(2) 0.0360(9) Uani 1 1 d . . .
H19A H 0.0932 0.5733 -0.0349 0.054 Uiso 1 1 calc R . .
H19B H 0.0743 0.5899 -0.1217 0.054 Uiso 1 1 calc R . .
H19C H 0.1297 0.5998 -0.0629 0.054 Uiso 1 1 calc R . .
C20 C 0.13700(17) 0.4214(4) -0.1710(3) 0.0576(13) Uani 1 1 d . . .
H20A H 0.1688 0.4482 -0.1310 0.086 Uiso 1 1 calc R . .
H20B H 0.1186 0.5124 -0.1931 0.086 Uiso 1 1 calc R . .
H20C H 0.1393 0.3646 -0.2091 0.086 Uiso 1 1 calc R . .
C21 C 0.10554(16) 0.0741(4) -0.2024(2) 0.0552(12) Uani 1 1 d . . .
H21A H 0.0746 0.0323 -0.2378 0.083 Uiso 1 1 calc R . .
H21B H 0.1269 -0.0065 -0.1725 0.083 Uiso 1 1 calc R . .
H21C H 0.1185 0.1253 -0.2295 0.083 Uiso 1 1 calc R . .
C22 C 0.05741(14) 0.2716(3) 0.1955(2) 0.0341(8) Uani 1 1 d . . .
C23 C 0.10051(14) 0.4752(4) 0.1371(2) 0.0322(8) Uani 1 1 d . . .
C24 C 0.14143(15) 0.1879(4) 0.1947(2) 0.0403(9) Uani 1 1 d . . .
C25 C 0.05468(13) 0.0439(4) 0.0955(2) 0.0318(8) Uani 1 1 d . . .
C26 C 0.00936(13) 0.3263(3) 0.0437(2) 0.0277(8) Uani 1 1 d . . .
O1 O 0.21025(9) 0.4225(3) 0.02442(18) 0.0572(9) Uani 1 1 d . . .
O2 O 0.20400(10) 0.3079(3) 0.11336(17) 0.0583(8) Uani 1 1 d . . .
O3 O 0.04596(11) 0.2801(3) 0.23830(16) 0.0518(8) Uani 1 1 d . . .
O4 O 0.11490(10) 0.5938(2) 0.14765(15) 0.0485(7) Uani 1 1 d . . .
O5 O 0.17768(11) 0.1468(3) 0.23946(18) 0.0655(9) Uani 1 1 d . . .
O6 O 0.04327(10) -0.0790(2) 0.08226(16) 0.0472(7) Uani 1 1 d . . .
O7 O -0.02927(9) 0.3613(2) 0.00300(15) 0.0377(6) Uani 1 1 d . . .
P P 0.09237(3) 0.25036(7) 0.01531(5) 0.02095(17) Uani 1 1 d . . .
W W 0.075765(5) 0.259789(11) 0.117446(7) 0.02261(5) Uani 1 1 d . . .

loop_
_atom_site_aniso_label
_atom_site_aniso_U_11
_atom_site_aniso_U_22
_atom_site_aniso_U_33
_atom_site_aniso_U_23
_atom_site_aniso_U_13
_atom_site_aniso_U_12
C1 0.031(2) 0.0298(14) 0.0187(18) -0.0043(13) 0.0143(17) 0.0001(14)
C2 0.036(2) 0.0307(16) 0.024(2) -0.0067(14) 0.0185(19) 0.0010(14)
C3 0.0264(19) 0.0235(14) 0.023(2) -0.0025(12) 0.0172(17) -0.0033(13)
C4 0.029(2) 0.0212(13) 0.0241(19) 0.0005(13) 0.0169(17) -0.0002(13)
C5 0.036(2) 0.0292(15) 0.024(2) 0.0034(14) 0.0214(19) 0.0042(14)
C6 0.052(3) 0.0438(19) 0.029(2) 0.0108(16) 0.031(2) 0.0149(17)
C7 0.046(3) 0.049(2) 0.025(2) -0.0015(16) 0.025(2) 0.0103(18)
C8 0.040(2) 0.0440(19) 0.023(2) -0.0016(15) 0.0157(19) 0.0080(16)
C9 0.037(2) 0.0399(18) 0.040(3) -0.0156(17) 0.018(2) -0.0030(16)
C10 0.030(2) 0.0210(14) 0.029(2) -0.0022(13) 0.0184(18) 0.0005(13)
C11 0.033(2) 0.0271(15) 0.043(3) 0.0030(15) 0.024(2) 0.0002(14)
C12 0.043(2) 0.0264(15) 0.056(3) 0.0109(17) 0.029(2) 0.0034(16)
C13 0.040(2) 0.0259(16) 0.064(3) 0.0054(17) 0.028(2) 0.0071(16)
C14 0.039(2) 0.0290(17) 0.074(3) -0.0022(17) 0.039(2) 0.0012(15)
C15 0.041(2) 0.0250(15) 0.049(3) 0.0003(15) 0.033(2) -0.0004(15)
C16 0.030(2) 0.0205(15) 0.050(3) 0.0013(15) 0.016(2) 0.0018(14)
C17 0.041(4) 0.068(4) 0.040(4) -0.020(3) 0.004(3) -0.011(3)
C17S 0.018(7) 0.061(7) 0.039(8) -0.017(6) 0.008(6) -0.008(6)
C18 0.034(3) 0.199(9) 0.116(7) 0.045(5) 0.000(4) 0.013(4)
C18S 0.034(3) 0.199(9) 0.116(7) 0.045(5) 0.000(4) 0.013(4)
C19 0.051(3) 0.0288(16) 0.040(2) 0.0106(15) 0.032(2) 0.0076(16)
C20 0.091(4) 0.059(2) 0.060(3) 0.024(2) 0.065(3) 0.022(2)
C21 0.071(3) 0.067(3) 0.040(3) -0.015(2) 0.037(3) 0.009(2)
C22 0.048(2) 0.0335(17) 0.032(2) -0.0046(15) 0.028(2) -0.0094(15)
C23 0.040(2) 0.0411(19) 0.021(2) -0.0042(15) 0.0194(19) -0.0098(17)
C24 0.040(3) 0.055(2) 0.028(2) 0.0094(18) 0.020(2) -0.0072(19)
C25 0.035(2) 0.0375(18) 0.030(2) 0.0053(15) 0.0218(19) 0.0050(16)
C26 0.039(2) 0.0226(15) 0.031(2) -0.0031(14) 0.024(2) -0.0023(15)
O1 0.0436(18) 0.0377(13) 0.100(3) 0.0108(14) 0.043(2) -0.0058(12)
O2 0.0439(19) 0.0540(15) 0.040(2) 0.0077(14) -0.0051(16) -0.0130(14)
O3 0.074(2) 0.0605(15) 0.0445(19) -0.0098(13) 0.0478(19) -0.0142(14)
O4 0.066(2) 0.0422(14) 0.0345(18) -0.0079(12) 0.0238(16) -0.0253(13)
O5 0.042(2) 0.095(2) 0.046(2) 0.0308(17) 0.0128(18) 0.0057(17)
O6 0.067(2) 0.0257(12) 0.061(2) -0.0050(12) 0.0406(18) -0.0084(12)
O7 0.0349(16) 0.0366(12) 0.0425(19) -0.0035(11) 0.0204(15) 0.0031(11)
P 0.0248(4) 0.0238(4) 0.0176(4) -0.0004(3) 0.0132(4) 0.0008(3)
W 0.02926(9) 0.02513(7) 0.01816(8) -0.00052(5) 0.01550(7) -0.00221(5)

loop_
_atom_type_symbol
_atom_type_description
_atom_type_scat_dispersion_real
_atom_type_scat_dispersion_imag
_atom_type_scat_source
C C 0.0033 0.0016 'International Tables Vol C Tables 4.2.6.8 and 6.1.1.4'
H H 0.0000 0.0000 'International Tables Vol C Tables 4.2.6.8 and 6.1.1.4'
O O 0.0106 0.0060 'International Tables Vol C Tables 4.2.6.8 and 6.1.1.4'
P P 0.1023 0.0942 'International Tables Vol C Tables 4.2.6.8 and 6.1.1.4'
W W -0.8490 6.8722 'International Tables Vol C Tables 4.2.6.8 and 6.1.1.4'

loop_
_geom_angle_atom_site_label_1
_geom_angle_atom_site_label_2
_geom_angle_atom_site_label_3
_geom_angle
C8 C1 C5 120.8(3)
C8 C1 C2 121.2(3)
C5 C1 C2 94.5(2)
C8 C1 P 127.4(2)
C5 C1 P 92.7(2)
C2 C1 P 91.7(2)
C9 C2 C7 119.0(3)
C9 C2 C1 117.1(3)
C7 C2 C1 103.6(2)
C9 C2 C3 112.6(3)
C7 C2 C3 110.0(3)
C1 C2 C3 90.9(2)
C10 C3 C4 122.4(3)
C10 C3 C2 124.3(2)
C4 C3 C2 102.2(2)
C10 C3 P 131.7(2)
C4 C3 P 65.40(15)
C2 C3 P 94.72(19)
C16 C4 C5 124.2(3)
C16 C4 C3 121.0(3)
C5 C4 C3 105.0(2)
C16 C4 P 130.3(3)
C5 C4 P 96.1(2)
C3 C4 P 64.30(15)
C6 C5 C19 117.7(3)
C6 C5 C4 110.1(3)
C19 C5 C4 114.3(3)
C6 C5 C1 103.7(3)
C19 C5 C1 116.9(3)
C4 C5 C1 90.6(2)
C7 C6 C20 129.3(3)
C7 C6 C5 108.3(3)
C20 C6 C5 122.0(3)
C6 C7 C21 128.9(3)
C6 C7 C2 108.6(3)
C21 C7 C2 122.4(3)
C1 C8 H8A 109.5
C1 C8 H8B 109.5
H8A C8 H8B 109.5
C1 C8 H8C 109.5
H8A C8 H8C 109.5
H8B C8 H8C 109.5
C2 C9 H9C 109.5
C2 C9 H9B 109.5
H9C C9 H9B 109.5
C2 C9 H9A 109.5
H9C C9 H9A 109.5
H9B C9 H9A 109.5
C11 C10 C15 118.5(3)
C11 C10 C3 121.4(3)
C15 C10 C3 120.0(3)
C12 C11 C10 120.4(3)
C12 C11 H11A 119.8
C10 C11 H11A 119.8
C13 C12 C11 120.6(3)
C13 C12 H12A 119.7
C11 C12 H12A 119.7
C14 C13 C12 119.4(3)
C14 C13 H13A 120.3
C12 C13 H13A 120.3
C15 C14 C13 120.4(3)
C15 C14 H14A 119.8
C13 C14 H14A 119.8
C14 C15 C10 120.5(3)
C14 C15 H15A 119.7
C10 C15 H15A 119.7
O1 C16 O2 122.8(4)
O1 C16 C4 124.0(4)
O2 C16 C4 113.3(3)
C18 C17 O2 107.2(6)
C18 C17 H17A 110.3
O2 C17 H17A 110.3
C18 C17 H17B 110.3
O2 C17 H17B 110.3
H17A C17 H17B 108.5
O2 C17S H17C 110.5
O2 C17S H17D 110.5
H17C C17S H17D 108.7
C17 C18 H18A 109.5
C17 C18 H18B 109.5
H18A C18 H18B 109.5
C17 C18 H18C 109.5
H18A C18 H18C 109.5
H18B C18 H18C 109.5
C5 C19 H19A 109.5
C5 C19 H19B 109.5
H19A C19 H19B 109.5
C5 C19 H19C 109.5
H19A C19 H19C 109.5
H19B C19 H19C 109.5
C6 C20 H20A 109.5
C6 C20 H20B 109.5
H20A C20 H20B 109.5
C6 C20 H20C 109.5
H20A C20 H20C 109.5
H20B C20 H20C 109.5
C7 C21 H21A 109.5
C7 C21 H21B 109.5
H21A C21 H21B 109.5
C7 C21 H21C 109.5
H21A C21 H21C 109.5
H21B C21 H21C 109.5
O3 C22 W 178.2(4)
O4 C23 W 178.6(3)
O5 C24 W 177.7(3)
O6 C25 W 178.5(3)
O7 C26 W 177.3(3)
C16 O2 C17S 132.9(7)
C16 O2 C17 110.4(4)
C17S O2 C17 38.8(6)
C3 P C4 50.30(12)
C3 P C1 73.36(14)
C4 P C1 71.95(15)
C3 P W 141.09(10)
C4 P W 140.00(11)
C1 P W 140.62(10)
C22 W C26 87.13(15)
C22 W C25 91.42(12)
C26 W C25 89.78(13)
C22 W C24 90.47(15)
C26 W C24 177.22(12)
C25 W C24 88.89(15)
C22 W C23 92.32(12)
C26 W C23 92.30(13)
C25 W C23 175.81(12)
C24 W C23 89.20(15)
C22 W P 175.90(12)
C26 W P 88.77(9)
C25 W P 88.38(9)
C24 W P 93.63(11)
C23 W P 88.02(9)

loop_
_geom_bond_atom_site_label_1
_geom_bond_atom_site_label_2
_geom_bond_distance
C1 C8 1.497(5)
C1 C5 1.563(4)
C1 C2 1.563(4)
C1 P 1.916(3)
C2 C9 1.506(4)
C2 C7 1.511(4)
C2 C3 1.576(5)
C3 C10 1.482(4)
C3 C4 1.560(4)
C3 P 1.827(3)
C4 C16 1.456(5)
C4 C5 1.546(5)
C4 P 1.844(3)
C5 C6 1.511(4)
C5 C19 1.515(4)
C6 C7 1.337(5)
C6 C20 1.510(5)
C7 C21 1.510(4)
C8 H8A 0.9800
C8 H8B 0.9800
C8 H8C 0.9800
C9 H9C 0.9800
C9 H9B 0.9800
C9 H9A 0.9800
C10 C11 1.384(4)
C10 C15 1.403(4)
C11 C12 1.383(4)
C11 H11A 0.9500
C12 C13 1.382(5)
C12 H12A 0.9500
C13 C14 1.378(5)
C13 H13A 0.9500
C14 C15 1.377(4)
C14 H14A 0.9500
C15 H15A 0.9500
C16 O1 1.213(4)
C16 O2 1.323(4)
C17 C18 1.307(9)
C17 O2 1.522(7)
C17 H17A 0.9900
C17 H17B 0.9900
C17S O2 1.494(16)
C17S H17C 0.9900
C17S H17D 0.9900
C18 H18A 0.9800
C18 H18B 0.9800
C18 H18C 0.9800
C19 H19A 0.9800
C19 H19B 0.9800
C19 H19C 0.9800
C20 H20A 0.9800
C20 H20B 0.9800
C20 H20C 0.9800
C21 H21A 0.9800
C21 H21B 0.9800
C21 H21C 0.9800
C22 O3 1.138(4)
C22 W 2.014(3)
C23 O4 1.139(3)
C23 W 2.054(3)
C24 O5 1.140(4)
C24 W 2.035(4)
C25 O6 1.151(4)
C25 W 2.028(3)
C26 O7 1.156(4)
C26 W 2.020(4)
P W 2.4642(8)

loop_
_geom_torsion_atom_site_label_1
_geom_torsion_atom_site_label_2
_geom_torsion_atom_site_label_3
_geom_torsion_atom_site_label_4
_geom_torsion
C8 C1 C2 C9 -44.6(4)
C5 C1 C2 C9 -174.9(3)
P C1 C2 C9 92.3(3)
C8 C1 C2 C7 88.5(4)
C5 C1 C2 C7 -41.8(3)
P C1 C2 C7 -134.6(2)
C8 C1 C2 C3 -160.7(3)
C5 C1 C2 C3 69.0(2)
P C1 C2 C3 -23.82(19)
C9 C2 C3 C10 55.0(4)
C7 C2 C3 C10 -80.1(3)
C1 C2 C3 C10 175.0(3)
C9 C2 C3 C4 -160.7(2)
C7 C2 C3 C4 64.2(3)
C1 C2 C3 C4 -40.7(2)
C9 C2 C3 P -94.8(2)
C7 C2 C3 P 130.0(2)
C1 C2 C3 P 25.1(2)
C10 C3 C4 C16 -2.0(4)
C2 C3 C4 C16 -147.2(3)
P C3 C4 C16 123.2(3)
C10 C3 C4 C5 145.3(3)
C2 C3 C4 C5 0.0(3)
P C3 C4 C5 -89.6(2)
C10 C3 C4 P -125.2(3)
C2 C3 C4 P 89.6(2)
C16 C4 C5 C6 81.7(4)
C3 C4 C5 C6 -64.2(3)
P C4 C5 C6 -129.2(2)
C16 C4 C5 C19 -53.4(4)
C3 C4 C5 C19 160.7(3)
P C4 C5 C19 95.8(3)
C16 C4 C5 C1 -173.5(3)
C3 C4 C5 C1 40.6(2)
P C4 C5 C1 -24.36(19)
C8 C1 C5 C6 -88.5(3)
C2 C1 C5 C6 42.2(3)
P C1 C5 C6 134.1(2)
C8 C1 C5 C19 42.8(4)
C2 C1 C5 C19 173.5(3)
P C1 C5 C19 -94.6(3)
C8 C1 C5 C4 160.6(3)
C2 C1 C5 C4 -68.7(2)
P C1 C5 C4 23.26(19)
C19 C5 C6 C7 -159.9(3)
C4 C5 C6 C7 66.7(4)
C1 C5 C6 C7 -29.0(4)
C19 C5 C6 C20 26.2(5)
C4 C5 C6 C20 -107.2(4)
C1 C5 C6 C20 157.1(3)
C20 C6 C7 C21 -1.7(7)
C5 C6 C7 C21 -175.0(4)
C20 C6 C7 C2 173.8(4)
C5 C6 C7 C2 0.5(4)
C9 C2 C7 C6 160.2(3)
C1 C2 C7 C6 28.2(4)
C3 C2 C7 C6 -67.9(3)
C9 C2 C7 C21 -23.9(5)
C1 C2 C7 C21 -155.9(3)
C3 C2 C7 C21 108.0(4)
C4 C3 C10 C11 129.5(3)
C2 C3 C10 C11 -93.0(4)
P C3 C10 C11 45.0(5)
C4 C3 C10 C15 -53.2(4)
C2 C3 C10 C15 84.3(4)
P C3 C10 C15 -137.7(3)
C15 C10 C11 C12 -0.6(5)
C3 C10 C11 C12 176.7(3)
C10 C11 C12 C13 1.3(6)
C11 C12 C13 C14 -1.2(6)
C12 C13 C14 C15 0.5(6)
C13 C14 C15 C10 0.2(6)
C11 C10 C15 C14 -0.1(5)
C3 C10 C15 C14 -177.5(3)
C5 C4 C16 O1 -22.5(5)
C3 C4 C16 O1 118.3(3)
P C4 C16 O1 -160.6(3)
C5 C4 C16 O2 158.2(3)
C3 C4 C16 O2 -61.0(4)
P C4 C16 O2 20.1(4)
O1 C16 O2 C17S 25.5(11)
C4 C16 O2 C17S -155.2(10)
O1 C16 O2 C17 -12.4(5)
C4 C16 O2 C17 166.9(4)
C18 C17 O2 C16 -165.5(6)
C18 C17 O2 C17S 60.5(12)
C10 C3 P C4 112.4(4)
C2 C3 P C4 -101.3(2)
C10 C3 P C1 -167.5(3)
C4 C3 P C1 80.09(18)
C2 C3 P C1 -21.20(17)
C10 C3 P W -11.4(4)
C4 C3 P W -123.82(17)
C2 C3 P W 134.89(16)
C16 C4 P C3 -110.0(3)
C5 C4 P C3 103.8(2)
C16 C4 P C1 167.0(3)
C5 C4 P C1 20.71(17)
C3 C4 P C1 -83.05(18)
C16 C4 P W 15.8(4)
C5 C4 P W -130.51(16)
C3 C4 P W 125.73(17)
C8 C1 P C3 153.9(3)
C5 C1 P C3 -73.24(18)
C2 C1 P C3 21.32(18)
C8 C1 P C4 -153.2(3)
C5 C1 P C4 -20.38(17)
C2 C1 P C4 74.18(19)
C8 C1 P W -2.4(4)
C5 C1 P W 130.42(16)
C2 C1 P W -135.02(15)
O3 C22 W C26 -11(9)
O3 C22 W C25 -101(9)
O3 C22 W C24 170(9)
O3 C22 W C23 81(9)
O3 C22 W P -14(10)
O7 C26 W C22 -34(6)
O7 C26 W C25 57(6)
O7 C26 W C24 -4(8)
O7 C26 W C23 -127(6)
O7 C26 W P 145(6)
O6 C25 W C22 -162(17)
O6 C25 W C26 111(17)
O6 C25 W C24 -72(17)
O6 C25 W C23 -9(18)
O6 C25 W P 22(17)
O5 C24 W C22 14(10)
O5 C24 W C26 -16(12)
O5 C24 W C25 -78(10)
O5 C24 W C23 106(10)
O5 C24 W P -166(10)
O4 C23 W C22 147(17)
O4 C23 W C26 -126(17)
O4 C23 W C25 -6(18)
O4 C23 W C24 57(17)
O4 C23 W P -37(17)
C3 P W C22 -138.9(12)
C4 P W C22 137.1(12)
C1 P W C22 3.3(12)
C3 P W C26 -141.45(18)
C4 P W C26 134.62(17)
C1 P W C26 0.81(17)
C3 P W C25 -51.64(19)
C4 P W C25 -135.57(18)
C1 P W C25 90.62(18)
C3 P W C24 37.1(2)
C4 P W C24 -46.79(19)
C1 P W C24 179.40(19)
C3 P W C23 126.2(2)
C4 P W C23 42.28(19)
C1 P W C23 -91.53(18)
